data_7248686
loop_
_publ_author_name
'Yuan, Guo-Jun'
'Pan, Xue-Wei'
'Gao, Yan'
'Jiang, You-Fang'
'Li, Li'
'Ren, Xiao-Ming'

_publ_section_title
;
 Comprehensively understanding the distinct properties of crystal
 structure, phase transition and dielectrics in [M(crown)n]ReO4 (M+ = Na+,
 K+, NH4+; crown = 15-crown-5, 18-crown-6; n = 1 or 2)
;
_journal_issue 27
_journal_name_full CrystEngComm
_journal_page_first 3704
_journal_page_last 3713
_journal_paper_doi 10.1039/D4CE00435C
_journal_volume 26
_journal_year 2024
_chemical_formula_moiety 'C12 H24 Na O10 Re'
_chemical_formula_sum 'C12 H24 Na O10 Re'
_chemical_formula_weight 537.50
_space_group_crystal_system monoclinic
_space_group_IT_number 15
_space_group_name_Hall '-C 2yc'
_space_group_name_H-M_alt 'C 1 2/c 1'
_atom_sites_solution_hydrogens geom
_atom_sites_solution_primary dual
_audit_creation_date 2022-11-17
_audit_creation_method
;
Olex2 1.2
(compiled 2018.05.29 svn.r3508 for OlexSys, GUI svn.r5506)
;
_audit_update_record
;
2024-01-29 deposited with the CCDC.	2024-05-24 downloaded from the CCDC.
;
_cell_angle_alpha 90
_cell_angle_beta 96.868(3)
_cell_angle_gamma 90
_cell_formula_units_Z 8
_cell_length_a 25.679(7)
_cell_length_b 11.127(3)
_cell_length_c 12.959(4)
_cell_measurement_reflns_used 3986
_cell_measurement_temperature 296(2)
_cell_measurement_theta_max 27.11
_cell_measurement_theta_min 2.38
_cell_volume 3676.2(18)
_computing_cell_refinement 'SAINT v8.34A (Bruker, 2013)'
_computing_data_reduction 'SAINT v8.34A (Bruker, 2013)'
_computing_molecular_graphics 'Olex2 (Dolomanov et al., 2009)'
_computing_publication_material 'Olex2 (Dolomanov et al., 2009)'
_computing_structure_refinement 'ShelXL (Sheldrick, 2015)'
_computing_structure_solution 'ShelXT (Sheldrick, 2015)'
_diffrn_ambient_temperature 296.15
_diffrn_measured_fraction_theta_full 0.999
_diffrn_measured_fraction_theta_max 0.999
_diffrn_measurement_device_type 'Bruker APEX-II CCD'
_diffrn_measurement_method '\f and \w scans'
_diffrn_radiation_type MoK\a
_diffrn_radiation_wavelength 0.71073
_diffrn_reflns_av_R_equivalents 0.0471
_diffrn_reflns_av_unetI/netI 0.0528
_diffrn_reflns_Laue_measured_fraction_full 0.999
_diffrn_reflns_Laue_measured_fraction_max 0.999
_diffrn_reflns_limit_h_max 26
_diffrn_reflns_limit_h_min -30
_diffrn_reflns_limit_k_max 13
_diffrn_reflns_limit_k_min -7
_diffrn_reflns_limit_l_max 15
_diffrn_reflns_limit_l_min -13
_diffrn_reflns_number 9111
_diffrn_reflns_point_group_measured_fraction_full 0.999
_diffrn_reflns_point_group_measured_fraction_max 0.999
_diffrn_reflns_theta_full 25.010
_diffrn_reflns_theta_max 25.010
_diffrn_reflns_theta_min 1.597
_diffrn_standards_number 0
_exptl_absorpt_coefficient_mu 6.680
_exptl_absorpt_correction_T_max 0.7456
_exptl_absorpt_correction_T_min 0.2175
_exptl_absorpt_correction_type none
_exptl_absorpt_process_details
;
SADABS-2014/3 (Bruker,2014/3) was used for absorption correction.
wR2(int) was 0.1533 before and 0.0606 after correction.
The Ratio of minimum to maximum transmission is 0.2917.
The \l/2 correction factor is 0.00150.
;
_exptl_crystal_density_diffrn 1.942
_exptl_crystal_description block
_exptl_crystal_F_000 2096
_refine_diff_density_max 0.701
_refine_diff_density_min -2.258
_refine_diff_density_rms 0.199
_refine_ls_extinction_method none
_refine_ls_goodness_of_fit_ref 1.083
_refine_ls_hydrogen_treatment constr
_refine_ls_matrix_type full
_refine_ls_number_parameters 231
_refine_ls_number_reflns 3251
_refine_ls_number_restraints 31
_refine_ls_restrained_S_all 1.085
_refine_ls_R_factor_all 0.0473
_refine_ls_R_factor_gt 0.0390
_refine_ls_shift/su_max 0.001
_refine_ls_shift/su_mean 0.000
_refine_ls_structure_factor_coef Fsqd
_refine_ls_weighting_details 'w=1/[\s^2^(Fo^2^)+(0.0588P)^2^] where P=(Fo^2^+2Fc^2^)/3'
_refine_ls_weighting_scheme calc
_refine_ls_wR_factor_gt 0.1031
_refine_ls_wR_factor_ref 0.1087
_reflns_Friedel_coverage 0.000
_reflns_number_gt 2672
_reflns_number_total 3251
_reflns_threshold_expression 'I > 2\s(I)'
_cod_data_source_file d4ce00435c2.cif
_cod_data_source_block 225_0m
_cod_depositor_comments 'Adding full bibliography for 7248686--7248690.cif.'
_cod_original_cell_volume 3676.1(18)
_cod_database_code 7248686
_shelx_shelxl_version_number 2014/7
_shelx_space_group_comment
;
The symmetry employed for this shelxl refinement is uniquely defined
by the following loop, which should always be used as a source of
symmetry information in preference to the above space-group names.
They are only intended as comments.
;
_olex2_refinement_description
;
1. Fixed Uiso
 At 1.2 times of:
  All C(H,H) groups, All C(H,H,H,H) groups
2. Restrained distances
 O6A-C12A
 1.45 with sigma of 0.02
3. Uiso/Uaniso restraints and constraints
Uanis(O6A) \\sim Ueq, Uanis(C12A) \\sim Ueq, Uanis(C11) \\sim Ueq, Uanis(C12)
\\sim Ueq, Uanis(O6) \\sim Ueq: with sigma of 0.01 and sigma for terminal atoms
of 0.02
Uanis(O6A) = Uanis(O6)
4. Others
 Fixed Sof: H11C(0.5) H11D(0.5) H11A(0.5) H11B(0.5) O6(0.5) C12(0.5) H12A(0.5)
 H12B(0.5) O6A(0.5) C12A(0.5) H12C(0.5) H12D(0.5)
5.a Secondary CH2 refined with riding coordinates:
 C1(H1A,H1B), C2(H2A,H2B), C3(H3A,H3B), C4(H4A,H4B), C5(H5A,H5B), C6(H6A,H6B),
 C7(H7A,H7B), C8(H8A,H8B), C9(H9A,H9B), C10(H10A,H10B), C11(H11C,H11D),
 C11(H11A,H11B), C12(H12A,H12B), C12A(H12C,H12D)
;
_olex2_submission_special_instructions 'No special instructions were received'

loop_
_space_group_symop_operation_xyz
'x, y, z'
'-x, y, -z+1/2'
'x+1/2, y+1/2, z'
'-x+1/2, y+1/2, -z+1/2'
'-x, -y, -z'
'x, -y, z-1/2'
'-x+1/2, -y+1/2, -z'
'x+1/2, -y+1/2, z-1/2'

loop_
_atom_site_label
_atom_site_type_symbol
_atom_site_fract_x
_atom_site_fract_y
_atom_site_fract_z
_atom_site_U_iso_or_equiv
_atom_site_adp_type
_atom_site_occupancy
_atom_site_site_symmetry_order
_atom_site_calc_flag
_atom_site_refinement_flags_posn
_atom_site_refinement_flags_adp
_atom_site_refinement_flags_occupancy
_atom_site_disorder_assembly
_atom_site_disorder_group
Re1 Re 0.63263(2) 0.23996(2) 0.66274(2) 0.03408(14) Uani 1 1 d . . . . .
Na1 Na 0.7500 0.2500 0.5000 0.0455(11) Uani 1 2 d S T P . .
Na2 Na 0.5000 0.3453(3) 0.7500 0.0421(9) Uani 1 2 d S T P . .
O1 O 0.6786(4) 0.2555(5) 0.3141(6) 0.082(3) Uani 1 1 d . . . . .
O2 O 0.70653(19) 0.0529(5) 0.4279(4) 0.0564(13) Uani 1 1 d . . . . .
O3 O 0.7571(2) 0.0572(5) 0.6276(4) 0.0686(16) Uani 1 1 d . . . . .
O4 O 0.5342(2) 0.1304(5) 0.8413(4) 0.0605(15) Uani 1 1 d . . . . .
O5 O 0.5535(2) 0.3503(7) 0.9463(5) 0.0730(19) Uani 1 1 d . . . . .
O7 O 0.57697(18) 0.3281(5) 0.6643(4) 0.0552(14) Uani 1 1 d . . . . .
O8 O 0.6665(3) 0.2371(4) 0.7857(5) 0.0573(16) Uani 1 1 d . . . . .
O9 O 0.6152(2) 0.0969(5) 0.6241(4) 0.0677(15) Uani 1 1 d . . . . .
O10 O 0.67203(19) 0.3023(5) 0.5789(4) 0.0527(13) Uani 1 1 d . . . . .
C1 C 0.6970(4) 0.3331(10) 0.2391(6) 0.078(3) Uani 1 1 d . . . . .
H1A H 0.7292 0.3016 0.2175 0.094 Uiso 1 1 calc R . . . .
H1B H 0.6711 0.3386 0.1783 0.094 Uiso 1 1 calc R . . . .
C2 C 0.6632(4) 0.1437(11) 0.2803(7) 0.083(3) Uani 1 1 d . . . . .
H2A H 0.6885 0.1120 0.2374 0.100 Uiso 1 1 calc R . . . .
H2B H 0.6296 0.1495 0.2374 0.100 Uiso 1 1 calc R . . . .
C3 C 0.6585(3) 0.0614(8) 0.3650(6) 0.061(2) Uani 1 1 d . . . . .
H3A H 0.6317 0.0898 0.4059 0.073 Uiso 1 1 calc R . . . .
H3B H 0.6481 -0.0173 0.3376 0.073 Uiso 1 1 calc R . . . .
C4 C 0.7075(3) -0.0483(7) 0.4943(6) 0.057(2) Uani 1 1 d . . . . .
H4A H 0.7053 -0.1216 0.4534 0.069 Uiso 1 1 calc R . . . .
H4B H 0.6778 -0.0458 0.5338 0.069 Uiso 1 1 calc R . . . .
C5 C 0.7571(3) -0.0468(9) 0.5658(7) 0.069(2) Uani 1 1 d . . . . .
H5A H 0.7595 -0.1180 0.6094 0.083 Uiso 1 1 calc R . . . .
H5B H 0.7869 -0.0459 0.5264 0.083 Uiso 1 1 calc R . . . .
C6 C 0.7940(4) 0.0531(9) 0.7159(6) 0.075(3) Uani 1 1 d . . . . .
H6A H 0.8268 0.0214 0.6970 0.090 Uiso 1 1 calc R . . . .
H6B H 0.7817 -0.0010 0.7664 0.090 Uiso 1 1 calc R . . . .
C7 C 0.5040(3) 0.0279(7) 0.8083(7) 0.075(3) Uani 1 1 d . . . . .
H7A H 0.4704 0.0308 0.8353 0.090 Uiso 1 1 calc R . . . .
H7B H 0.5221 -0.0446 0.8337 0.090 Uiso 1 1 calc R . . . .
C8 C 0.5416(5) 0.1386(11) 0.9519(8) 0.093(4) Uani 1 1 d . . . . .
H8A H 0.5569 0.0649 0.9818 0.112 Uiso 1 1 calc R . . . .
H8B H 0.5082 0.1516 0.9781 0.112 Uiso 1 1 calc R . . . .
C9 C 0.5777(5) 0.2427(10) 0.9800(9) 0.084(4) Uani 1 1 d . . . . .
H9A H 0.5870 0.2452 1.0548 0.101 Uiso 1 1 calc R . . . .
H9B H 0.6097 0.2324 0.9480 0.101 Uiso 1 1 calc R . . . .
C10 C 0.5899(4) 0.4476(12) 0.9586(8) 0.098(4) Uani 1 1 d . . . . .
H10A H 0.6038 0.4558 1.0312 0.117 Uiso 1 1 calc R . . . .
H10B H 0.6190 0.4318 0.9191 0.117 Uiso 1 1 calc R . . . .
C11 C 0.5641(4) 0.5558(12) 0.9228(9) 0.099(3) Uani 1 1 d . U . . .
H11C H 0.5396 0.5775 0.9712 0.119 Uiso 0.5 1 calc R . . A 2
H11D H 0.5902 0.6192 0.9250 0.119 Uiso 0.5 1 calc R . . A 2
H11A H 0.5324 0.5678 0.9555 0.119 Uiso 0.5 1 calc R . . B 1
H11B H 0.5870 0.6246 0.9378 0.119 Uiso 0.5 1 calc R . . B 1
O6 O 0.5524(9) 0.540(3) 0.818(3) 0.087(4) Uani 0.5 1 d . U . C 1
C12 C 0.5302(10) 0.641(3) 0.766(3) 0.111(8) Uani 0.5 1 d . U . C 1
H12A H 0.5468 0.6519 0.7028 0.133 Uiso 0.5 1 calc R . . C 1
H12B H 0.5391 0.7108 0.8093 0.133 Uiso 0.5 1 calc R . . C 1
O6A O 0.5377(9) 0.553(3) 0.826(3) 0.087(4) Uani 0.5 1 d D U . C 2
C12A C 0.5018(13) 0.650(2) 0.8021(17) 0.096(7) Uani 0.5 1 d D U . C 2
H12C H 0.4682 0.6341 0.8264 0.115 Uiso 0.5 1 calc R . . C 2
H12D H 0.5158 0.7251 0.8313 0.115 Uiso 0.5 1 calc R . . C 2

loop_
_atom_site_aniso_label
_atom_site_aniso_U_11
_atom_site_aniso_U_22
_atom_site_aniso_U_33
_atom_site_aniso_U_23
_atom_site_aniso_U_13
_atom_site_aniso_U_12
Re1 0.0309(2) 0.0371(2) 0.0361(2) 0.00218(11) 0.01188(13) 0.00386(11)
Na1 0.041(2) 0.049(3) 0.050(3) -0.0028(16) 0.020(2) -0.0056(16)
Na2 0.0372(19) 0.041(2) 0.051(2) 0.000 0.0172(17) 0.000
O1 0.122(7) 0.061(5) 0.062(5) -0.001(3) 0.009(5) -0.016(4)
O2 0.056(3) 0.058(4) 0.053(3) 0.002(3) -0.001(2) -0.011(3)
O3 0.083(4) 0.053(4) 0.064(4) -0.001(3) -0.017(3) -0.001(3)
O4 0.079(4) 0.050(3) 0.056(3) 0.016(3) 0.025(3) 0.008(3)
O5 0.046(3) 0.103(6) 0.068(4) -0.020(4) -0.003(3) 0.010(4)
O7 0.051(3) 0.057(4) 0.063(3) 0.017(3) 0.030(2) 0.021(3)
O8 0.060(4) 0.059(4) 0.050(3) 0.010(2) -0.009(3) -0.003(2)
O9 0.061(3) 0.060(4) 0.088(4) -0.025(3) 0.029(3) -0.018(3)
O10 0.047(3) 0.057(3) 0.058(3) 0.019(3) 0.024(2) 0.009(3)
C1 0.086(7) 0.097(9) 0.046(5) 0.011(5) -0.014(4) -0.018(6)
C2 0.087(7) 0.091(8) 0.066(6) 0.000(6) -0.014(5) -0.024(6)
C3 0.062(5) 0.053(5) 0.065(5) -0.010(4) -0.009(4) -0.010(4)
C4 0.069(5) 0.043(5) 0.059(5) -0.010(4) 0.006(4) -0.001(4)
C5 0.082(6) 0.059(6) 0.063(6) 0.003(5) 0.000(5) 0.011(5)
C6 0.098(7) 0.065(6) 0.058(5) 0.015(5) -0.011(5) -0.011(6)
C7 0.070(5) 0.030(4) 0.131(8) 0.031(5) 0.038(6) 0.021(4)
C8 0.114(9) 0.106(10) 0.067(6) 0.044(6) 0.038(6) 0.057(8)
C9 0.076(8) 0.131(12) 0.044(6) 0.003(5) 0.003(5) 0.046(7)
C10 0.060(6) 0.137(12) 0.093(8) -0.036(8) -0.006(5) -0.022(7)
C11 0.096(6) 0.105(7) 0.096(6) -0.029(6) 0.012(5) -0.038(6)
O6 0.087(8) 0.084(5) 0.090(5) -0.017(4) 0.010(6) -0.016(6)
C12 0.111(11) 0.099(11) 0.123(12) 0.003(9) 0.014(9) -0.016(9)
O6A 0.087(8) 0.084(5) 0.090(5) -0.017(4) 0.010(6) -0.016(6)
C12A 0.110(11) 0.078(10) 0.102(10) -0.012(8) 0.021(9) -0.003(9)

loop_
_atom_type_symbol
_atom_type_description
_atom_type_scat_dispersion_real
_atom_type_scat_dispersion_imag
_atom_type_scat_source
C C 0.0033 0.0016 'International Tables Vol C Tables 4.2.6.8 and 6.1.1.4'
H H 0.0000 0.0000 'International Tables Vol C Tables 4.2.6.8 and 6.1.1.4'
Na Na 0.0362 0.0249 'International Tables Vol C Tables 4.2.6.8 and 6.1.1.4'
O O 0.0106 0.0060 'International Tables Vol C Tables 4.2.6.8 and 6.1.1.4'
Re Re -1.0185 7.2310 'International Tables Vol C Tables 4.2.6.8 and 6.1.1.4'

loop_
_geom_angle_atom_site_label_1
_geom_angle_atom_site_label_2
_geom_angle_atom_site_label_3
_geom_angle
_geom_angle_site_symmetry_1
_geom_angle_site_symmetry_3
_geom_angle_publ_flag
O8 Re1 O7 108.9(3) . . ?
O9 Re1 O7 110.0(3) . . ?
O9 Re1 O8 109.8(3) . . ?
O9 Re1 O10 110.1(3) . . ?
O10 Re1 O7 109.1(2) . . ?
O10 Re1 O8 108.8(3) . . ?
O1 Na1 O1 180.0 . 7_656 ?
O2 Na1 O1 60.39(16) 7_656 7_656 ?
O2 Na1 O1 60.39(16) . . ?
O2 Na1 O1 119.61(16) . 7_656 ?
O2 Na1 O1 119.61(16) 7_656 . ?
O2 Na1 O2 180.0 . 7_656 ?
O2 Na1 O3 117.23(16) 7_656 . ?
O2 Na1 O3 117.23(16) . 7_656 ?
O2 Na1 O3 62.77(16) . . ?
O2 Na1 O3 62.77(16) 7_656 7_656 ?
O3 Na1 O1 121.65(17) . . ?
O3 Na1 O1 58.35(17) . 7_656 ?
O3 Na1 O1 58.35(17) 7_656 . ?
O3 Na1 O1 121.65(17) 7_656 7_656 ?
O3 Na1 O3 180.0 . 7_656 ?
O10 Na1 O1 97.4(2) 7_656 . ?
O10 Na1 O1 82.6(2) 7_656 7_656 ?
O10 Na1 O1 82.6(2) . . ?
O10 Na1 O1 97.4(2) . 7_656 ?
O10 Na1 O2 90.77(18) . . ?
O10 Na1 O2 90.77(18) 7_656 7_656 ?
O10 Na1 O2 89.23(18) 7_656 . ?
O10 Na1 O2 89.23(18) . 7_656 ?
O10 Na1 O3 86.07(18) 7_656 7_656 ?
O10 Na1 O3 93.93(18) 7_656 . ?
O10 Na1 O3 86.07(18) . . ?
O10 Na1 O3 93.93(18) . 7_656 ?
O10 Na1 O10 180.0 . 7_656 ?
O4 Na2 O4 60.2(3) . 2_656 ?
O5 Na2 O4 61.5(2) 2_656 2_656 ?
O5 Na2 O4 120.8(2) 2_656 . ?
O5 Na2 O4 61.5(2) . . ?
O5 Na2 O4 120.8(2) . 2_656 ?
O5 Na2 O5 177.7(4) 2_656 . ?
O7 Na2 O4 88.30(19) . 2_656 ?
O7 Na2 O4 83.73(17) 2_656 2_656 ?
O7 Na2 O4 88.30(19) 2_656 . ?
O7 Na2 O4 83.73(17) . . ?
O7 Na2 O5 94.69(17) 2_656 2_656 ?
O7 Na2 O5 94.69(17) . . ?
O7 Na2 O5 85.50(17) 2_656 . ?
O7 Na2 O5 85.50(17) . 2_656 ?
O7 Na2 O7 170.8(3) . 2_656 ?
O7 Na2 O6 78.6(6) 2_656 2_656 ?
O7 Na2 O6 78.6(6) . . ?
O7 Na2 O6 109.2(6) . 2_656 ?
O7 Na2 O6 109.2(6) 2_656 . ?
O7 Na2 O6A 87.5(6) 2_656 2_656 ?
O7 Na2 O6A 100.6(6) . 2_656 ?
O7 Na2 O6A 87.5(6) . . ?
O7 Na2 O6A 100.6(6) 2_656 . ?
O6 Na2 O4 116.4(6) . . ?
O6 Na2 O4 116.4(6) 2_656 2_656 ?
O6 Na2 O4 166.9(6) . 2_656 ?
O6 Na2 O4 166.9(6) 2_656 . ?
O6 Na2 O5 59.8(7) 2_656 2_656 ?
O6 Na2 O5 118.0(7) 2_656 . ?
O6 Na2 O5 59.8(7) . . ?
O6 Na2 O5 118.0(7) . 2_656 ?
O6 Na2 O6 69.9(11) . 2_656 ?
O6A Na2 O4 120.8(6) 2_656 2_656 ?
O6A Na2 O4 175.5(7) 2_656 . ?
O6A Na2 O4 120.8(6) . . ?
O6A Na2 O4 175.5(7) . 2_656 ?
O6A Na2 O5 116.6(7) . 2_656 ?
O6A Na2 O5 116.6(7) 2_656 . ?
O6A Na2 O5 61.1(7) . . ?
O6A Na2 O5 61.1(7) 2_656 2_656 ?
O6A Na2 O6A 58.6(12) . 2_656 ?
C1 O1 Na1 111.0(6) . . ?
C2 O1 Na1 112.7(6) . . ?
C2 O1 C1 116.2(8) . . ?
C3 O2 Na1 117.8(5) . . ?
C3 O2 C4 111.0(6) . . ?
C4 O2 Na1 118.7(4) . . ?
C5 O3 Na1 108.0(5) . . ?
C6 O3 Na1 121.2(5) . . ?
C6 O3 C5 113.1(7) . . ?
C7 O4 Na2 115.6(4) . . ?
C7 O4 C8 110.9(8) . . ?
C8 O4 Na2 111.8(6) . . ?
C9 O5 Na2 115.3(6) . . ?
C9 O5 C10 110.8(8) . . ?
C10 O5 Na2 111.6(6) . . ?
Re1 O7 Na2 141.2(3) . . ?
Re1 O10 Na1 138.5(3) . . ?
O1 C1 H1A 110.0 . . ?
O1 C1 H1B 110.0 . . ?
H1A C1 H1B 108.4 . . ?
C6 C1 O1 108.3(8) 7_656 . ?
C6 C1 H1A 110.0 7_656 . ?
C6 C1 H1B 110.0 7_656 . ?
O1 C2 H2A 109.1 . . ?
O1 C2 H2B 109.1 . . ?
O1 C2 C3 112.4(8) . . ?
H2A C2 H2B 107.9 . . ?
C3 C2 H2A 109.1 . . ?
C3 C2 H2B 109.1 . . ?
O2 C3 C2 109.7(7) . . ?
O2 C3 H3A 109.7 . . ?
O2 C3 H3B 109.7 . . ?
C2 C3 H3A 109.7 . . ?
C2 C3 H3B 109.7 . . ?
H3A C3 H3B 108.2 . . ?
O2 C4 H4A 109.9 . . ?
O2 C4 H4B 109.9 . . ?
O2 C4 C5 108.8(7) . . ?
H4A C4 H4B 108.3 . . ?
C5 C4 H4A 109.9 . . ?
C5 C4 H4B 109.9 . . ?
O3 C5 C4 107.9(7) . . ?
O3 C5 H5A 110.1 . . ?
O3 C5 H5B 110.1 . . ?
C4 C5 H5A 110.1 . . ?
C4 C5 H5B 110.1 . . ?
H5A C5 H5B 108.4 . . ?
O3 C6 C1 111.9(8) . 7_656 ?
O3 C6 H6A 109.2 . . ?
O3 C6 H6B 109.2 . . ?
C1 C6 H6A 109.2 7_656 . ?
C1 C6 H6B 109.2 7_656 . ?
H6A C6 H6B 107.9 . . ?
O4 C7 C7 107.9(6) . 2_656 ?
O4 C7 H7A 110.1 . . ?
O4 C7 H7B 110.1 . . ?
C7 C7 H7A 110.1 2_656 . ?
C7 C7 H7B 110.1 2_656 . ?
H7A C7 H7B 108.4 . . ?
O4 C8 H8A 110.3 . . ?
O4 C8 H8B 110.3 . . ?
O4 C8 C9 107.3(9) . . ?
H8A C8 H8B 108.5 . . ?
C9 C8 H8A 110.3 . . ?
C9 C8 H8B 110.3 . . ?
O5 C9 C8 110.3(10) . . ?
O5 C9 H9A 109.6 . . ?
O5 C9 H9B 109.6 . . ?
C8 C9 H9A 109.6 . . ?
C8 C9 H9B 109.6 . . ?
H9A C9 H9B 108.1 . . ?
O5 C10 H10A 109.8 . . ?
O5 C10 H10B 109.8 . . ?
H10A C10 H10B 108.2 . . ?
C11 C10 O5 109.4(8) . . ?
C11 C10 H10A 109.8 . . ?
C11 C10 H10B 109.8 . . ?
C10 C11 H11C 108.2 . . ?
C10 C11 H11D 108.2 . . ?
C10 C11 H11A 110.8 . . ?
C10 C11 H11B 110.8 . . ?
H11C C11 H11D 107.4 . . ?
H11A C11 H11B 108.9 . . ?
O6 C11 C10 104.7(15) . . ?
O6 C11 H11A 110.8 . . ?
O6 C11 H11B 110.8 . . ?
O6A C11 C10 116.2(15) . . ?
O6A C11 H11C 108.2 . . ?
O6A C11 H11D 108.2 . . ?
C11 O6 Na2 118.5(18) . . ?
C11 O6 C12 114(3) . . ?
C12 O6 Na2 109.8(19) . . ?
O6 C12 C12 117(2) . 2_656 ?
O6 C12 H12A 107.9 . . ?
O6 C12 H12B 107.9 . . ?
C12 C12 H12A 107.9 2_656 . ?
C12 C12 H12B 107.9 2_656 . ?
H12A C12 H12B 107.2 . . ?
C11 O6A Na2 119.2(18) . . ?
C11 O6A C12A 115(2) . . ?
C12A O6A Na2 112.4(19) . . ?
O6A C12A H12C 111.7 . . ?
O6A C12A H12D 111.7 . . ?
C12A C12A O6A 101(2) 2_656 . ?
C12A C12A H12C 111.7 2_656 . ?
C12A C12A H12D 111.7 2_656 . ?
H12C C12A H12D 109.4 . . ?

loop_
_geom_bond_atom_site_label_1
_geom_bond_atom_site_label_2
_geom_bond_distance
_geom_bond_site_symmetry_2
_geom_bond_publ_flag
Re1 O7 1.735(4) . ?
Re1 O8 1.721(6) . ?
Re1 O9 1.712(5) . ?
Re1 O10 1.717(5) . ?
Na1 O1 2.848(9) 7_656 ?
Na1 O1 2.848(9) . ?
Na1 O2 2.584(5) . ?
Na1 O2 2.585(5) 7_656 ?
Na1 O3 2.702(6) 7_656 ?
Na1 O3 2.702(6) . ?
Na1 O10 2.425(5) 7_656 ?
Na1 O10 2.425(5) . ?
Na2 O4 2.764(6) 2_656 ?
Na2 O4 2.764(6) . ?
Na2 O5 2.744(6) . ?
Na2 O5 2.744(6) 2_656 ?
Na2 O7 2.388(4) . ?
Na2 O7 2.388(4) 2_656 ?
Na2 O6 2.64(3) 2_656 ?
Na2 O6 2.64(3) . ?
Na2 O6A 2.65(3) . ?
Na2 O6A 2.65(3) 2_656 ?
O1 C1 1.422(12) . ?
O1 C2 1.363(11) . ?
O2 C3 1.398(8) . ?
O2 C4 1.416(9) . ?
O3 C5 1.408(10) . ?
O3 C6 1.396(8) . ?
O4 C7 1.417(10) . ?
O4 C8 1.426(11) . ?
O5 C9 1.395(12) . ?
O5 C10 1.426(13) . ?
C1 H1A 0.9700 . ?
C1 H1B 0.9700 . ?
C1 C6 1.403(13) 7_656 ?
C2 H2A 0.9700 . ?
C2 H2B 0.9700 . ?
C2 C3 1.446(12) . ?
C3 H3A 0.9700 . ?
C3 H3B 0.9700 . ?
C4 H4A 0.9700 . ?
C4 H4B 0.9700 . ?
C4 C5 1.483(10) . ?
C5 H5A 0.9700 . ?
C5 H5B 0.9700 . ?
C6 C1 1.403(13) 7_656 ?
C6 H6A 0.9700 . ?
C6 H6B 0.9700 . ?
C7 C7 1.500(17) 2_656 ?
C7 H7A 0.9700 . ?
C7 H7B 0.9700 . ?
C8 H8A 0.9700 . ?
C8 H8B 0.9700 . ?
C8 C9 1.502(16) . ?
C9 H9A 0.9700 . ?
C9 H9B 0.9700 . ?
C10 H10A 0.9700 . ?
C10 H10B 0.9700 . ?
C10 C11 1.425(14) . ?
C11 H11C 0.9700 . ?
C11 H11D 0.9700 . ?
C11 H11A 0.9700 . ?
C11 H11B 0.9700 . ?
C11 O6 1.37(3) . ?
C11 O6A 1.35(3) . ?
O6 C12 1.40(3) . ?
C12 C12 1.56(5) 2_656 ?
C12 H12A 0.9700 . ?
C12 H12B 0.9700 . ?
O6A C12A 1.429(19) . ?
C12A C12A 1.34(4) 2_656 ?
C12A H12C 0.9700 . ?
C12A H12D 0.9700 . ?
